data_1561456
loop_
_publ_author_name
'Cheng, Yue'
'Yang, Meng-Lin'
'Hu, Huai-Ming'
'Xu, Bing'
'Wang, Xiaofang'
'Xue, Ganglin'

_publ_section_title
;
 Syntheses, structures and luminescence for zinc coordination polymers
 based on a multifunctional 4&#x2032;-(3-carboxyphenyl)-
 3,2&#x2032;:6&#x2032;,3&#x2033;-terpyridine ligand
;
_journal_name_full 'Journal of Solid State Chemistry'
_journal_page_first 121
_journal_page_last 130
_journal_paper_doi 10.1016/j.jssc.2016.04.002
_journal_volume 239
_journal_year 2016
_chemical_formula_sum 'C104 H76 N12 O22 Zn4'
_chemical_formula_weight 2107.25
_space_group_IT_number 13
_space_group_name_Hall '-P 2yac'
_space_group_name_H-M_alt 'P 1 2/n 1'
_symmetry_cell_setting monoclinic
_symmetry_space_group_name_H-M 'P 1 2/n 1'
_atom_sites_solution_hydrogens geom
_atom_sites_solution_primary direct
_atom_sites_solution_secondary difmap
_audit_creation_method SHELXL-97
_cell_angle_alpha 90.00
_cell_angle_beta 104.592(8)
_cell_angle_gamma 90.00
_cell_formula_units_Z 2
_cell_length_a 14.585(6)
_cell_length_b 12.639(5)
_cell_length_c 26.214(10)
_cell_measurement_reflns_used 1045
_cell_measurement_temperature 296(2)
_cell_measurement_theta_max 17.50
_cell_measurement_theta_min 2.27
_cell_volume 4676(3)
_computing_cell_refinement 'Bruker SAINT'
_computing_data_collection 'Bruker APEX2'
_computing_data_reduction 'Bruker SAINT'
_computing_molecular_graphics 'Bruker SHELXTL'
_computing_publication_material 'Bruker SHELXTL'
_computing_structure_refinement 'SHELXL-97 (Sheldrick, 1997)'
_computing_structure_solution 'SHELXS-97 (Sheldrick, 1990)'
_diffrn_ambient_temperature 296(2)
_diffrn_detector_area_resol_mean 0
_diffrn_measured_fraction_theta_full 0.997
_diffrn_measured_fraction_theta_max 0.997
_diffrn_measurement_device_type 'Bruker APEX-II CCD'
_diffrn_measurement_method '\f and \w scans'
_diffrn_radiation_monochromator graphite
_diffrn_radiation_source 'fine-focus sealed tube'
_diffrn_radiation_type MoK\a
_diffrn_radiation_wavelength 0.71073
_diffrn_reflns_av_R_equivalents 0.1445
_diffrn_reflns_av_sigmaI/netI 0.1870
_diffrn_reflns_limit_h_max 8
_diffrn_reflns_limit_h_min -17
_diffrn_reflns_limit_k_max 15
_diffrn_reflns_limit_k_min -14
_diffrn_reflns_limit_l_max 31
_diffrn_reflns_limit_l_min -30
_diffrn_reflns_number 23162
_diffrn_reflns_theta_full 25.05
_diffrn_reflns_theta_max 25.05
_diffrn_reflns_theta_min 1.80
_diffrn_standards_decay_% 0
_diffrn_standards_interval_count 0
_diffrn_standards_interval_time 0
_diffrn_standards_number 0
_exptl_absorpt_coefficient_mu 1.096
_exptl_absorpt_correction_T_max 0.818
_exptl_absorpt_correction_T_min 0.723
_exptl_absorpt_correction_type multi-scan
_exptl_absorpt_process_details sadabs
_exptl_crystal_colour colorless
_exptl_crystal_density_diffrn 1.497
_exptl_crystal_density_method 'not measured'
_exptl_crystal_description block
_exptl_crystal_F_000 2160
_exptl_crystal_size_max 0.15
_exptl_crystal_size_mid 0.13
_exptl_crystal_size_min 0.11
_refine_diff_density_max 0.466
_refine_diff_density_min -0.373
_refine_diff_density_rms 0.083
_refine_ls_extinction_method none
_refine_ls_goodness_of_fit_ref 0.929
_refine_ls_hydrogen_treatment mixed
_refine_ls_matrix_type full
_refine_ls_number_parameters 658
_refine_ls_number_reflns 8263
_refine_ls_number_restraints 6
_refine_ls_restrained_S_all 0.928
_refine_ls_R_factor_all 0.1925
_refine_ls_R_factor_gt 0.0688
_refine_ls_shift/su_max 0.002
_refine_ls_shift/su_mean 0.000
_refine_ls_structure_factor_coef Fsqd
_refine_ls_weighting_details 'calc w=1/[\s^2^(Fo^2^)+(0.0470P)^2^+0.6290P] where P=(Fo^2^+2Fc^2^)/3'
_refine_ls_weighting_scheme calc
_refine_ls_wR_factor_gt 0.1130
_refine_ls_wR_factor_ref 0.1588
_reflns_number_gt 3433
_reflns_number_total 8263
_reflns_threshold_expression >2sigma(I)
_cod_data_source_file JSSC-2016-239-121.cif
_cod_data_source_block nw1737_0m
_cod_depositor_comments
;
The following automatic conversions were performed:

data item '_symmetry_cell_setting' value 'Monoclinic' was changed to
'monoclinic' in accordance with the built-in table derived from the
CIF Core dictionary named 'cif_core.dic' version 2.4.5 last updated
on 2014-11-21.

Automatic conversion script
Id: cif_fix_values 8369 2020-08-20 11:38:08Z andrius 
;
_cod_original_sg_symbol_H-M P2/n
_cod_database_code 1561456

loop_
_symmetry_equiv_pos_as_xyz
'x, y, z'
'-x+1/2, y, -z+1/2'
'-x, -y, -z'
'x-1/2, -y, z-1/2'

loop_
_atom_site_label
_atom_site_type_symbol
_atom_site_fract_x
_atom_site_fract_y
_atom_site_fract_z
_atom_site_U_iso_or_equiv
_atom_site_adp_type
_atom_site_occupancy
_atom_site_symmetry_multiplicity
_atom_site_calc_flag
_atom_site_refinement_flags
_atom_site_disorder_assembly
_atom_site_disorder_group
Zn1 Zn 0.64512(7) 0.34006(7) 1.11127(3) 0.0466(3) Uani 1 1 d . . .
Zn2 Zn 0.90026(6) -0.26644(6) 0.88437(3) 0.0409(3) Uani 1 1 d . . .
N1 N 0.6290(4) 0.2660(5) 1.1791(2) 0.0481(17) Uani 1 1 d . . .
N2 N 0.5918(4) -0.0610(5) 1.1873(2) 0.0436(17) Uani 1 1 d . . .
N3 N 0.5191(5) -0.3850(5) 1.0896(3) 0.061(2) Uani 1 1 d . . .
N4 N 0.8968(4) -0.1910(4) 0.8141(2) 0.0389(16) Uani 1 1 d . . .
N5 N 0.9142(4) 0.1362(4) 0.8062(2) 0.0376(16) Uani 1 1 d . . .
N6 N 1.0134(4) 0.4476(5) 0.9083(3) 0.0551(19) Uani 1 1 d . . .
O1 O 0.7989(4) -0.5356(4) 1.4323(2) 0.0673(18) Uani 1 1 d . . .
O2 O 0.7816(4) -0.5330(4) 1.3474(2) 0.0616(16) Uani 1 1 d . . .
O3 O 0.6638(4) 0.6183(4) 0.5723(2) 0.0596(16) Uani 1 1 d . . .
O4 O 0.6761(4) 0.6004(4) 0.6567(2) 0.0632(17) Uani 1 1 d . . .
O5 O 0.6527(4) 0.2167(4) 1.06680(19) 0.0501(15) Uani 1 1 d . . .
O6 O 0.8050(4) 0.2376(4) 1.10505(19) 0.0564(15) Uani 1 1 d . . .
O7 O 0.7598(4) -0.1534(4) 0.89336(18) 0.0522(15) Uani 1 1 d . . .
O8 O 0.9110(4) -0.1444(4) 0.93416(18) 0.0480(14) Uani 1 1 d . . .
C1 C 0.6276(5) 0.3260(6) 1.2209(3) 0.054(2) Uani 1 1 d . . .
H1 H 0.6298 0.3992 1.2179 0.065 Uiso 1 1 calc R . .
C2 C 0.6230(6) 0.2826(7) 1.2682(3) 0.057(2) Uani 1 1 d . . .
H2 H 0.6225 0.3257 1.2969 0.069 Uiso 1 1 calc R . .
C3 C 0.6191(5) 0.1745(6) 1.2725(3) 0.049(2) Uani 1 1 d . . .
H3 H 0.6160 0.1444 1.3044 0.059 Uiso 1 1 calc R . .
C4 C 0.6198(5) 0.1095(6) 1.2300(3) 0.041(2) Uani 1 1 d . . .
C5 C 0.6246(5) 0.1605(6) 1.1840(3) 0.046(2) Uani 1 1 d . . .
H5 H 0.6247 0.1191 1.1547 0.055 Uiso 1 1 calc R . .
C6 C 0.6189(5) -0.0068(6) 1.2330(3) 0.0395(19) Uani 1 1 d . . .
C7 C 0.6476(5) -0.0588(6) 1.2808(3) 0.042(2) Uani 1 1 d . . .
H7 H 0.6690 -0.0194 1.3115 0.051 Uiso 1 1 calc R . .
C8 C 0.6453(5) -0.1670(6) 1.2841(3) 0.043(2) Uani 1 1 d . . .
C9 C 0.6166(5) -0.2201(6) 1.2366(3) 0.0399(19) Uani 1 1 d . . .
H9 H 0.6134 -0.2935 1.2366 0.048 Uiso 1 1 calc R . .
C10 C 0.5926(5) -0.1669(6) 1.1891(3) 0.044(2) Uani 1 1 d . . .
C11 C 0.5419(5) -0.3291(7) 1.1340(3) 0.055(2) Uani 1 1 d . . .
H11 H 0.5427 -0.3650 1.1650 0.066 Uiso 1 1 calc R . .
C12 C 0.5648(5) -0.2219(6) 1.1383(3) 0.044(2) Uani 1 1 d . . .
C13 C 0.5627(6) -0.1718(7) 1.0910(3) 0.062(3) Uani 1 1 d . . .
H13 H 0.5767 -0.1001 1.0905 0.075 Uiso 1 1 calc R . .
C14 C 0.5397(6) -0.2289(8) 1.0446(3) 0.071(3) Uani 1 1 d . . .
H14 H 0.5390 -0.1962 1.0128 0.085 Uiso 1 1 calc R . .
C15 C 0.5179(6) -0.3336(8) 1.0459(4) 0.071(3) Uani 1 1 d . . .
H15 H 0.5014 -0.3705 1.0142 0.086 Uiso 1 1 calc R . .
C16 C 0.6744(5) -0.2227(6) 1.3351(3) 0.044(2) Uani 1 1 d . . .
C17 C 0.6673(5) -0.1753(6) 1.3809(3) 0.054(2) Uani 1 1 d . . .
H17 H 0.6439 -0.1066 1.3797 0.064 Uiso 1 1 calc R . .
C18 C 0.6939(6) -0.2261(7) 1.4288(3) 0.063(3) Uani 1 1 d . . .
H18 H 0.6902 -0.1912 1.4595 0.075 Uiso 1 1 calc R . .
C19 C 0.7261(6) -0.3294(6) 1.4311(3) 0.057(2) Uani 1 1 d . . .
H19 H 0.7425 -0.3651 1.4632 0.069 Uiso 1 1 calc R . .
C20 C 0.7336(5) -0.3786(6) 1.3857(3) 0.042(2) Uani 1 1 d . . .
C21 C 0.7078(5) -0.3262(6) 1.3382(3) 0.042(2) Uani 1 1 d . . .
H21 H 0.7127 -0.3606 1.3077 0.050 Uiso 1 1 calc R . .
C22 C 0.7740(6) -0.4883(6) 1.3892(4) 0.049(2) Uani 1 1 d . . .
C23 C 0.8818(5) -0.2473(6) 0.7697(3) 0.045(2) Uani 1 1 d . . .
H23 H 0.8810 -0.3206 0.7721 0.054 Uiso 1 1 calc R . .
C24 C 0.8676(5) -0.2024(6) 0.7206(3) 0.052(2) Uani 1 1 d . . .
H24 H 0.8570 -0.2440 0.6904 0.062 Uiso 1 1 calc R . .
C25 C 0.8694(5) -0.0943(6) 0.7176(3) 0.047(2) Uani 1 1 d . . .
H25 H 0.8605 -0.0622 0.6848 0.057 Uiso 1 1 calc R . .
C26 C 0.8843(5) -0.0321(5) 0.7619(3) 0.0329(18) Uani 1 1 d . . .
C27 C 0.8972(5) -0.0851(6) 0.8096(3) 0.0384(19) Uani 1 1 d . . .
H27 H 0.9068 -0.0450 0.8402 0.046 Uiso 1 1 calc R . .
C28 C 0.8835(5) 0.0859(5) 0.7602(3) 0.0373(19) Uani 1 1 d . . .
C29 C 0.8485(5) 0.1385(6) 0.7130(3) 0.0395(19) Uani 1 1 d . . .
H29 H 0.8248 0.1003 0.6821 0.047 Uiso 1 1 calc R . .
C30 C 0.8489(5) 0.2491(6) 0.7117(3) 0.0369(18) Uani 1 1 d . . .
C31 C 0.8826(5) 0.2996(6) 0.7595(3) 0.041(2) Uani 1 1 d . . .
H31 H 0.8848 0.3731 0.7606 0.050 Uiso 1 1 calc R . .
C32 C 0.9130(5) 0.2430(5) 0.8056(3) 0.0359(19) Uani 1 1 d . . .
C33 C 0.9822(5) 0.3959(6) 0.8628(3) 0.048(2) Uani 1 1 d . . .
H33 H 0.9844 0.4308 0.8318 0.057 Uiso 1 1 calc R . .
C34 C 0.9467(5) 0.2935(6) 0.8587(3) 0.042(2) Uani 1 1 d . . .
C35 C 0.9434(6) 0.2413(6) 0.9040(3) 0.057(2) Uani 1 1 d . . .
H35 H 0.9192 0.1730 0.9027 0.069 Uiso 1 1 calc R . .
C36 C 0.9764(6) 0.2920(7) 0.9515(3) 0.065(3) Uani 1 1 d . . .
H36 H 0.9757 0.2579 0.9828 0.078 Uiso 1 1 calc R . .
C37 C 1.0105(6) 0.3934(7) 0.9522(3) 0.059(3) Uani 1 1 d . . .
H37 H 1.0328 0.4264 0.9847 0.071 Uiso 1 1 calc R . .
C38 C 0.8136(5) 0.3084(6) 0.6616(3) 0.0355(19) Uani 1 1 d . . .
C39 C 0.8194(5) 0.2647(6) 0.6141(3) 0.044(2) Uani 1 1 d . . .
H39 H 0.8442 0.1970 0.6136 0.052 Uiso 1 1 calc R . .
C40 C 0.7886(5) 0.3203(6) 0.5672(3) 0.050(2) Uani 1 1 d . . .
H40 H 0.7950 0.2910 0.5357 0.060 Uiso 1 1 calc R . .
C41 C 0.7485(5) 0.4193(6) 0.5674(3) 0.045(2) Uani 1 1 d . . .
H41 H 0.7276 0.4568 0.5361 0.054 Uiso 1 1 calc R . .
C42 C 0.7397(5) 0.4620(6) 0.6143(3) 0.041(2) Uani 1 1 d . . .
C43 C 0.7733(5) 0.4069(6) 0.6609(3) 0.041(2) Uani 1 1 d . . .
H43 H 0.7685 0.4372 0.6924 0.049 Uiso 1 1 calc R . .
C44 C 0.6907(5) 0.5656(6) 0.6146(3) 0.045(2) Uani 1 1 d . . .
C45 C 0.7398(7) 0.1936(6) 1.0723(3) 0.047(2) Uani 1 1 d . . .
C46 C 0.7614(6) 0.1113(6) 1.0360(3) 0.0373(19) Uani 1 1 d . . .
C47 C 0.8527(6) 0.0779(6) 1.0405(3) 0.047(2) Uani 1 1 d . . .
H47 H 0.9013 0.1047 1.0675 0.056 Uiso 1 1 calc R . .
C48 C 0.8740(6) 0.0057(6) 1.0057(3) 0.050(2) Uani 1 1 d . . .
H48 H 0.9363 -0.0155 1.0092 0.060 Uiso 1 1 calc R . .
C49 C 0.8019(6) -0.0350(5) 0.9657(3) 0.0375(19) Uani 1 1 d . . .
C50 C 0.7103(6) -0.0044(6) 0.9615(3) 0.051(2) Uani 1 1 d . . .
H50 H 0.6616 -0.0330 0.9352 0.061 Uiso 1 1 calc R . .
C51 C 0.6900(6) 0.0683(6) 0.9961(3) 0.052(2) Uani 1 1 d . . .
H51 H 0.6275 0.0890 0.9926 0.062 Uiso 1 1 calc R . .
C52 C 0.8247(7) -0.1160(6) 0.9287(3) 0.046(2) Uani 1 1 d . . .
O9 O 0.5164(4) 0.4018(5) 1.0891(3) 0.0694(18) Uani 1 1 d D . .
H9B H 0.463(3) 0.372(6) 1.083(3) 0.083 Uiso 1 1 d D . .
H9A H 0.505(6) 0.468(2) 1.089(3) 0.083 Uiso 1 1 d D . .
O10 O 1.0284(4) -0.3342(4) 0.9035(3) 0.0627(16) Uani 1 1 d D . .
H10A H 1.040(5) -0.400(2) 0.903(3) 0.075 Uiso 1 1 d D . .
H10B H 1.079(3) -0.308(6) 0.898(3) 0.075 Uiso 1 1 d D . .
O11 O 0.3493(6) 0.2978(7) 0.0674(3) 0.101(2) Uani 1 1 d D . .
H11B H 0.319(7) 0.249(6) 0.079(4) 0.121 Uiso 1 1 d D . .
H11A H 0.365(8) 0.327(8) 0.098(2) 0.121 Uiso 1 1 d D . .

loop_
_atom_site_aniso_label
_atom_site_aniso_U_11
_atom_site_aniso_U_22
_atom_site_aniso_U_33
_atom_site_aniso_U_23
_atom_site_aniso_U_13
_atom_site_aniso_U_12
Zn1 0.0661(7) 0.0299(6) 0.0445(6) -0.0057(4) 0.0151(5) -0.0047(5)
Zn2 0.0571(7) 0.0266(5) 0.0383(5) -0.0036(4) 0.0107(4) -0.0039(5)
N1 0.074(5) 0.023(4) 0.052(4) -0.004(3) 0.025(3) -0.003(3)
N2 0.050(5) 0.032(4) 0.046(4) 0.001(3) 0.007(3) -0.003(3)
N3 0.071(5) 0.040(5) 0.064(5) -0.013(4) -0.001(4) 0.013(4)
N4 0.059(5) 0.024(4) 0.034(4) -0.002(3) 0.013(3) -0.009(3)
N5 0.041(4) 0.025(4) 0.044(4) -0.002(3) 0.005(3) 0.003(3)
N6 0.066(5) 0.036(4) 0.057(5) -0.009(4) 0.003(4) 0.008(3)
O1 0.101(5) 0.035(4) 0.064(4) 0.013(3) 0.016(3) 0.008(3)
O2 0.084(5) 0.036(4) 0.061(4) -0.003(3) 0.012(3) 0.014(3)
O3 0.070(4) 0.035(4) 0.066(4) 0.017(3) 0.003(3) 0.009(3)
O4 0.085(5) 0.043(4) 0.058(4) -0.012(3) 0.012(3) 0.022(3)
O5 0.060(4) 0.034(4) 0.059(4) -0.012(3) 0.019(3) 0.000(3)
O6 0.068(4) 0.054(4) 0.046(3) -0.019(3) 0.012(3) -0.005(3)
O7 0.072(4) 0.045(4) 0.035(3) -0.015(3) 0.005(3) -0.006(3)
O8 0.057(4) 0.032(3) 0.055(3) -0.009(3) 0.013(3) 0.001(3)
C1 0.083(7) 0.026(5) 0.059(6) -0.004(4) 0.029(5) -0.001(4)
C2 0.085(7) 0.043(6) 0.047(5) -0.008(4) 0.021(5) -0.003(5)
C3 0.061(6) 0.047(6) 0.046(5) 0.006(4) 0.024(4) -0.004(4)
C4 0.049(5) 0.032(5) 0.041(5) -0.001(4) 0.008(4) 0.002(4)
C5 0.052(6) 0.032(5) 0.051(5) -0.007(4) 0.009(4) -0.004(4)
C6 0.035(5) 0.028(5) 0.056(5) -0.001(4) 0.012(4) 0.002(4)
C7 0.046(5) 0.033(5) 0.049(5) 0.001(4) 0.014(4) -0.002(4)
C8 0.041(5) 0.031(5) 0.060(5) -0.002(4) 0.018(4) 0.003(4)
C9 0.049(5) 0.022(4) 0.050(5) 0.005(4) 0.015(4) 0.001(4)
C10 0.050(6) 0.027(5) 0.057(5) 0.001(4) 0.015(4) -0.001(4)
C11 0.061(6) 0.049(6) 0.049(5) -0.004(5) 0.002(4) 0.009(5)
C12 0.044(5) 0.031(5) 0.057(5) -0.003(4) 0.013(4) -0.001(4)
C13 0.081(7) 0.045(6) 0.058(6) 0.002(5) 0.013(5) 0.008(5)
C14 0.092(8) 0.069(7) 0.052(6) -0.001(5) 0.018(5) 0.020(6)
C15 0.089(8) 0.056(7) 0.060(7) -0.011(6) 0.001(5) 0.020(6)
C16 0.058(6) 0.034(5) 0.043(5) -0.005(4) 0.016(4) 0.006(4)
C17 0.070(6) 0.037(5) 0.055(6) 0.000(4) 0.016(4) 0.010(4)
C18 0.097(7) 0.041(6) 0.045(5) -0.008(4) 0.010(5) 0.014(5)
C19 0.089(7) 0.039(6) 0.043(5) 0.006(4) 0.017(5) 0.001(5)
C20 0.045(5) 0.034(5) 0.048(5) -0.006(4) 0.014(4) 0.007(4)
C21 0.051(5) 0.035(5) 0.042(5) -0.009(4) 0.015(4) -0.003(4)
C22 0.061(6) 0.023(5) 0.065(6) -0.001(5) 0.019(5) 0.000(4)
C23 0.075(6) 0.020(5) 0.044(5) -0.001(4) 0.023(4) -0.003(4)
C24 0.086(7) 0.028(5) 0.041(5) -0.003(4) 0.017(4) -0.006(4)
C25 0.069(6) 0.035(5) 0.034(5) 0.006(4) 0.006(4) 0.002(4)
C26 0.035(5) 0.027(4) 0.035(4) 0.000(4) 0.006(3) 0.003(3)
C27 0.042(5) 0.038(5) 0.032(4) -0.002(4) 0.004(3) 0.002(4)
C28 0.040(5) 0.021(4) 0.049(5) 0.001(4) 0.008(4) 0.006(4)
C29 0.047(5) 0.032(5) 0.037(4) 0.001(4) 0.008(4) 0.001(4)
C30 0.030(5) 0.042(5) 0.039(4) 0.000(4) 0.010(3) 0.006(4)
C31 0.055(6) 0.023(4) 0.045(5) 0.004(4) 0.009(4) 0.005(4)
C32 0.045(5) 0.021(5) 0.041(5) -0.003(4) 0.009(4) -0.001(4)
C33 0.058(6) 0.037(5) 0.039(5) 0.004(4) -0.005(4) 0.009(4)
C34 0.055(6) 0.026(5) 0.039(5) 0.003(4) 0.004(4) 0.008(4)
C35 0.086(7) 0.037(5) 0.044(5) -0.001(4) 0.006(4) 0.003(5)
C36 0.088(7) 0.056(7) 0.047(6) 0.002(5) 0.013(5) 0.011(5)
C37 0.062(7) 0.051(7) 0.056(6) -0.020(5) -0.002(5) 0.013(5)
C38 0.042(5) 0.031(5) 0.033(4) 0.007(3) 0.009(4) 0.007(4)
C39 0.051(5) 0.035(5) 0.042(5) 0.008(4) 0.007(4) 0.012(4)
C40 0.075(6) 0.041(6) 0.035(5) -0.007(4) 0.016(4) 0.007(4)
C41 0.066(6) 0.030(5) 0.038(5) 0.014(4) 0.011(4) 0.010(4)
C42 0.048(6) 0.032(5) 0.041(5) -0.001(4) 0.010(4) 0.007(4)
C43 0.044(5) 0.035(5) 0.038(5) -0.002(4) 0.003(4) 0.000(4)
C44 0.039(5) 0.028(5) 0.061(6) -0.001(4) 0.002(4) 0.004(4)
C45 0.076(7) 0.032(5) 0.037(5) -0.005(4) 0.020(5) 0.000(5)
C46 0.050(6) 0.032(5) 0.027(4) 0.001(3) 0.005(4) 0.005(4)
C47 0.053(6) 0.044(5) 0.044(5) -0.014(4) 0.012(4) -0.009(4)
C48 0.049(6) 0.048(6) 0.055(5) -0.017(4) 0.019(4) -0.003(4)
C49 0.063(6) 0.024(4) 0.029(4) -0.003(3) 0.017(4) -0.010(4)
C50 0.056(7) 0.044(6) 0.048(5) -0.018(4) 0.006(4) 0.000(4)
C51 0.048(6) 0.047(6) 0.055(5) -0.008(4) 0.001(4) 0.009(4)
C52 0.069(7) 0.031(5) 0.035(5) 0.001(4) 0.009(5) -0.005(5)
O9 0.057(5) 0.037(4) 0.106(5) 0.003(4) 0.005(4) 0.007(3)
O10 0.051(4) 0.037(4) 0.101(4) 0.000(4) 0.020(3) 0.004(3)
O11 0.094(6) 0.093(7) 0.116(7) -0.016(5) 0.027(5) -0.033(4)

loop_
_atom_type_symbol
_atom_type_description
_atom_type_scat_dispersion_real
_atom_type_scat_dispersion_imag
_atom_type_scat_source
C C 0.0033 0.0016 'International Tables Vol C Tables 4.2.6.8 and 6.1.1.4'
H H 0.0000 0.0000 'International Tables Vol C Tables 4.2.6.8 and 6.1.1.4'
N N 0.0061 0.0033 'International Tables Vol C Tables 4.2.6.8 and 6.1.1.4'
O O 0.0106 0.0060 'International Tables Vol C Tables 4.2.6.8 and 6.1.1.4'
Zn Zn 0.2839 1.4301 'International Tables Vol C Tables 4.2.6.8 and 6.1.1.4'

loop_
_geom_angle_atom_site_label_1
_geom_angle_atom_site_label_2
_geom_angle_atom_site_label_3
_geom_angle
_geom_angle_site_symmetry_1
_geom_angle_site_symmetry_3
O5 Zn1 O9 109.2(3) . .
O5 Zn1 N1 100.7(2) . .
O9 Zn1 N1 97.2(3) . .
O5 Zn1 O2 145.5(2) . 2_667
O9 Zn1 O2 100.0(2) . 2_667
N1 Zn1 O2 93.2(2) . 2_667
O5 Zn1 O1 100.0(2) . 2_667
O9 Zn1 O1 90.8(2) . 2_667
N1 Zn1 O1 153.9(2) . 2_667
O2 Zn1 O1 60.8(2) 2_667 2_667
O5 Zn1 C22 126.5(3) . 2_667
O9 Zn1 C22 94.1(3) . 2_667
N1 Zn1 C22 123.9(3) . 2_667
O2 Zn1 C22 30.7(2) 2_667 2_667
O1 Zn1 C22 30.3(2) 2_667 2_667
O8 Zn2 O10 104.6(2) . .
O8 Zn2 N4 101.9(2) . .
O10 Zn2 N4 103.4(3) . .
O8 Zn2 O4 151.0(2) . 2_646
O10 Zn2 O4 97.1(2) . 2_646
N4 Zn2 O4 91.2(2) . 2_646
O8 Zn2 O3 98.5(2) . 2_646
O10 Zn2 O3 94.5(2) . 2_646
N4 Zn2 O3 148.3(2) . 2_646
O4 Zn2 O3 60.34(19) 2_646 2_646
O8 Zn2 C44 126.9(3) . 2_646
O10 Zn2 C44 95.7(2) . 2_646
N4 Zn2 C44 120.4(2) . 2_646
O4 Zn2 C44 30.0(2) 2_646 2_646
O3 Zn2 C44 30.4(2) 2_646 2_646
O8 Zn2 O7 56.07(18) . .
O10 Zn2 O7 159.3(2) . .
N4 Zn2 O7 89.1(2) . .
O4 Zn2 O7 99.0(2) 2_646 .
O3 Zn2 O7 82.42(18) 2_646 .
C44 Zn2 O7 91.9(2) 2_646 .
C1 N1 C5 118.3(7) . .
C1 N1 Zn1 118.4(5) . .
C5 N1 Zn1 123.3(5) . .
C10 N2 C6 118.4(6) . .
C15 N3 C11 116.5(8) . .
C23 N4 C27 117.2(6) . .
C23 N4 Zn2 119.7(5) . .
C27 N4 Zn2 122.7(5) . .
C28 N5 C32 117.7(6) . .
C33 N6 C37 115.9(7) . .
C22 O1 Zn1 86.2(5) . 2_647
C22 O2 Zn1 92.3(5) . 2_647
C44 O3 Zn2 88.6(5) . 2_666
C44 O4 Zn2 90.9(5) . 2_666
C45 O5 Zn1 108.5(5) . .
C52 O7 Zn2 78.6(5) . .
C52 O8 Zn2 103.3(5) . .
N1 C1 C2 121.8(8) . .
N1 C1 H1 119.1 . .
C2 C1 H1 119.1 . .
C3 C2 C1 119.0(8) . .
C3 C2 H2 120.5 . .
C1 C2 H2 120.5 . .
C2 C3 C4 120.9(7) . .
C2 C3 H3 119.5 . .
C4 C3 H3 119.5 . .
C5 C4 C3 115.9(7) . .
C5 C4 C6 120.9(7) . .
C3 C4 C6 123.1(7) . .
N1 C5 C4 124.0(7) . .
N1 C5 H5 118.0 . .
C4 C5 H5 118.0 . .
N2 C6 C7 121.2(7) . .
N2 C6 C4 117.6(7) . .
C7 C6 C4 121.2(7) . .
C8 C7 C6 121.7(7) . .
C8 C7 H7 119.2 . .
C6 C7 H7 119.2 . .
C7 C8 C9 115.7(7) . .
C7 C8 C16 121.8(7) . .
C9 C8 C16 122.5(7) . .
C10 C9 C8 121.8(7) . .
C10 C9 H9 119.1 . .
C8 C9 H9 119.1 . .
N2 C10 C9 121.2(7) . .
N2 C10 C12 116.3(7) . .
C9 C10 C12 122.5(7) . .
N3 C11 C12 126.1(8) . .
N3 C11 H11 116.9 . .
C12 C11 H11 116.9 . .
C13 C12 C11 114.9(8) . .
C13 C12 C10 122.3(8) . .
C11 C12 C10 122.8(8) . .
C14 C13 C12 119.7(9) . .
C14 C13 H13 120.2 . .
C12 C13 H13 120.2 . .
C15 C14 C13 119.6(9) . .
C15 C14 H14 120.2 . .
C13 C14 H14 120.2 . .
N3 C15 C14 123.2(9) . .
N3 C15 H15 118.4 . .
C14 C15 H15 118.4 . .
C17 C16 C21 117.4(7) . .
C17 C16 C8 121.2(7) . .
C21 C16 C8 121.3(7) . .
C16 C17 C18 122.0(8) . .
C16 C17 H17 119.0 . .
C18 C17 H17 119.0 . .
C17 C18 C19 119.7(8) . .
C17 C18 H18 120.2 . .
C19 C18 H18 120.2 . .
C20 C19 C18 119.3(7) . .
C20 C19 H19 120.3 . .
C18 C19 H19 120.3 . .
C19 C20 C21 120.2(7) . .
C19 C20 C22 118.8(7) . .
C21 C20 C22 120.9(7) . .
C20 C21 C16 121.3(7) . .
C20 C21 H21 119.4 . .
C16 C21 H21 119.4 . .
O1 C22 O2 120.1(8) . .
O1 C22 C20 121.2(8) . .
O2 C22 C20 118.7(8) . .
O1 C22 Zn1 63.5(4) . 2_647
O2 C22 Zn1 57.0(4) . 2_647
C20 C22 Zn1 172.6(6) . 2_647
N4 C23 C24 123.4(7) . .
N4 C23 H23 118.3 . .
C24 C23 H23 118.3 . .
C25 C24 C23 117.8(7) . .
C25 C24 H24 121.1 . .
C23 C24 H24 121.1 . .
C24 C25 C26 121.5(7) . .
C24 C25 H25 119.2 . .
C26 C25 H25 119.2 . .
C25 C26 C27 116.2(7) . .
C25 C26 C28 123.2(6) . .
C27 C26 C28 120.5(6) . .
N4 C27 C26 123.9(6) . .
N4 C27 H27 118.0 . .
C26 C27 H27 118.0 . .
N5 C28 C29 122.9(7) . .
N5 C28 C26 116.8(6) . .
C29 C28 C26 120.3(6) . .
C28 C29 C30 119.9(7) . .
C28 C29 H29 120.0 . .
C30 C29 H29 120.0 . .
C31 C30 C29 116.2(6) . .
C31 C30 C38 122.2(7) . .
C29 C30 C38 121.6(6) . .
C32 C31 C30 121.3(7) . .
C32 C31 H31 119.4 . .
C30 C31 H31 119.4 . .
N5 C32 C31 121.9(6) . .
N5 C32 C34 114.6(6) . .
C31 C32 C34 123.5(7) . .
N6 C33 C34 124.2(7) . .
N6 C33 H33 117.9 . .
C34 C33 H33 117.9 . .
C35 C34 C33 118.4(7) . .
C35 C34 C32 121.7(7) . .
C33 C34 C32 119.9(7) . .
C34 C35 C36 118.7(8) . .
C34 C35 H35 120.7 . .
C36 C35 H35 120.7 . .
C37 C36 C35 119.4(8) . .
C37 C36 H36 120.3 . .
C35 C36 H36 120.3 . .
N6 C37 C36 123.4(8) . .
N6 C37 H37 118.3 . .
C36 C37 H37 118.3 . .
C43 C38 C39 118.1(6) . .
C43 C38 C30 121.4(7) . .
C39 C38 C30 120.4(7) . .
C38 C39 C40 121.0(7) . .
C38 C39 H39 119.5 . .
C40 C39 H39 119.5 . .
C41 C40 C39 119.8(7) . .
C41 C40 H40 120.1 . .
C39 C40 H40 120.1 . .
C42 C41 C40 119.6(7) . .
C42 C41 H41 120.2 . .
C40 C41 H41 120.2 . .
C41 C42 C43 119.9(7) . .
C41 C42 C44 120.1(7) . .
C43 C42 C44 119.9(7) . .
C38 C43 C42 121.5(7) . .
C38 C43 H43 119.2 . .
C42 C43 H43 119.2 . .
O4 C44 O3 120.1(7) . .
O4 C44 C42 120.1(7) . .
O3 C44 C42 119.9(8) . .
O4 C44 Zn2 59.1(4) . 2_666
O3 C44 Zn2 61.1(4) . 2_666
C42 C44 Zn2 176.6(6) . 2_666
O6 C45 O5 123.0(7) . .
O6 C45 C46 120.3(9) . .
O5 C45 C46 116.7(8) . .
C47 C46 C51 118.1(7) . .
C47 C46 C45 120.9(7) . .
C51 C46 C45 120.9(8) . .
C46 C47 C48 121.4(7) . .
C46 C47 H47 119.3 . .
C48 C47 H47 119.3 . .
C47 C48 C49 119.5(8) . .
C47 C48 H48 120.2 . .
C49 C48 H48 120.2 . .
C50 C49 C48 119.7(7) . .
C50 C49 C52 120.7(7) . .
C48 C49 C52 119.6(8) . .
C49 C50 C51 120.3(7) . .
C49 C50 H50 119.9 . .
C51 C50 H50 119.9 . .
C50 C51 C46 120.9(8) . .
C50 C51 H51 119.5 . .
C46 C51 H51 119.5 . .
O7 C52 O8 121.4(8) . .
O7 C52 C49 119.4(8) . .
O8 C52 C49 119.2(7) . .
Zn1 O9 H9B 130(6) . .
Zn1 O9 H9A 124(6) . .
H9B O9 H9A 106(8) . .
Zn2 O10 H10A 127(6) . .
Zn2 O10 H10B 126(6) . .
H10A O10 H10B 100(8) . .
H11B O11 H11A 90(10) . .

loop_
_geom_bond_atom_site_label_1
_geom_bond_atom_site_label_2
_geom_bond_distance
_geom_bond_site_symmetry_2
Zn1 O5 1.966(5) .
Zn1 O9 1.980(6) .
Zn1 N1 2.075(6) .
Zn1 O2 2.075(5) 2_667
Zn1 O1 2.216(6) 2_667
Zn1 C22 2.471(8) 2_667
Zn2 O8 2.001(5) .
Zn2 O10 2.002(6) .
Zn2 N4 2.063(5) .
Zn2 O4 2.151(5) 2_646
Zn2 O3 2.195(6) 2_646
Zn2 C44 2.506(8) 2_646
Zn2 O7 2.557(5) .
N1 C1 1.338(8) .
N1 C5 1.343(8) .
N2 C10 1.339(8) .
N2 C6 1.351(8) .
N3 C15 1.314(10) .
N3 C11 1.329(9) .
N4 C23 1.335(8) .
N4 C27 1.344(8) .
N5 C28 1.337(8) .
N5 C32 1.350(8) .
N6 C33 1.336(8) .
N6 C37 1.351(10) .
O1 C22 1.250(8) .
O1 Zn1 2.216(6) 2_647
O2 C22 1.262(9) .
O2 Zn1 2.075(5) 2_647
O3 C44 1.267(8) .
O3 Zn2 2.195(5) 2_666
O4 C44 1.254(8) .
O4 Zn2 2.151(5) 2_666
O5 C45 1.275(9) .
O6 C45 1.240(9) .
O7 C52 1.239(8) .
O8 C52 1.282(9) .
C1 C2 1.372(9) .
C1 H1 0.9300 .
C2 C3 1.373(10) .
C2 H2 0.9300 .
C3 C4 1.386(9) .
C3 H3 0.9300 .
C4 C5 1.385(9) .
C4 C6 1.473(9) .
C5 H5 0.9300 .
C6 C7 1.382(9) .
C7 C8 1.371(9) .
C7 H7 0.9300 .
C8 C9 1.384(9) .
C8 C16 1.474(9) .
C9 C10 1.380(9) .
C9 H9 0.9300 .
C10 C12 1.467(10) .
C11 C12 1.393(10) .
C11 H11 0.9300 .
C12 C13 1.386(10) .
C13 C14 1.380(10) .
C13 H13 0.9300 .
C14 C15 1.363(11) .
C14 H14 0.9300 .
C15 H15 0.9300 .
C16 C17 1.370(9) .
C16 C21 1.391(9) .
C17 C18 1.376(9) .
C17 H17 0.9300 .
C18 C19 1.383(10) .
C18 H18 0.9300 .
C19 C20 1.373(9) .
C19 H19 0.9300 .
C20 C21 1.376(9) .
C20 C22 1.500(10) .
C21 H21 0.9300 .
C22 Zn1 2.471(8) 2_647
C23 C24 1.373(9) .
C23 H23 0.9300 .
C24 C25 1.370(9) .
C24 H24 0.9300 .
C25 C26 1.373(9) .
C25 H25 0.9300 .
C26 C27 1.389(8) .
C26 C28 1.492(9) .
C27 H27 0.9300 .
C28 C29 1.384(8) .
C29 C30 1.399(9) .
C29 H29 0.9300 .
C30 C31 1.383(8) .
C30 C38 1.486(9) .
C31 C32 1.377(8) .
C31 H31 0.9300 .
C32 C34 1.496(9) .
C33 C34 1.388(9) .
C33 H33 0.9300 .
C34 C35 1.371(9) .
C35 C36 1.374(10) .
C35 H35 0.9300 .
C36 C37 1.373(10) .
C36 H36 0.9300 .
C37 H37 0.9300 .
C38 C43 1.374(9) .
C38 C39 1.385(9) .
C39 C40 1.389(9) .
C39 H39 0.9300 .
C40 C41 1.382(9) .
C40 H40 0.9300 .
C41 C42 1.376(9) .
C41 H41 0.9300 .
C42 C43 1.385(9) .
C42 C44 1.494(10) .
C43 H43 0.9300 .
C44 Zn2 2.506(8) 2_666
C45 C46 1.497(10) .
C46 C47 1.374(9) .
C46 C51 1.388(9) .
C47 C48 1.379(9) .
C47 H47 0.9300 .
C48 C49 1.384(9) .
C48 H48 0.9300 .
C49 C50 1.369(10) .
C49 C52 1.504(10) .
C50 C51 1.374(9) .
C50 H50 0.9300 .
C51 H51 0.9300 .
O9 H9B 0.85(2) .
O9 H9A 0.86(2) .
O10 H10A 0.86(2) .
O10 H10B 0.86(2) .
O11 H11B 0.86(2) .
O11 H11A 0.85(2) .

loop_
_geom_torsion_atom_site_label_1
_geom_torsion_atom_site_label_2
_geom_torsion_atom_site_label_3
_geom_torsion_atom_site_label_4
_geom_torsion
_geom_torsion_site_symmetry_1
_geom_torsion_site_symmetry_2
_geom_torsion_site_symmetry_3
_geom_torsion_site_symmetry_4
O5 Zn1 N1 C1 175.6(6) . . . .
O9 Zn1 N1 C1 -73.2(6) . . . .
O2 Zn1 N1 C1 27.3(6) 2_667 . . .
O1 Zn1 N1 C1 33.7(9) 2_667 . . .
C22 Zn1 N1 C1 26.7(7) 2_667 . . .
O5 Zn1 N1 C5 -1.1(6) . . . .
O9 Zn1 N1 C5 110.1(6) . . . .
O2 Zn1 N1 C5 -149.3(6) 2_667 . . .
O1 Zn1 N1 C5 -143.0(6) 2_667 . . .
C22 Zn1 N1 C5 -150.0(5) 2_667 . . .
O8 Zn2 N4 C23 -174.4(5) . . . .
O10 Zn2 N4 C23 77.2(6) . . . .
O4 Zn2 N4 C23 -20.4(5) 2_646 . . .
O3 Zn2 N4 C23 -45.5(8) 2_646 . . .
C44 Zn2 N4 C23 -27.7(6) 2_646 . . .
O7 Zn2 N4 C23 -119.4(5) . . . .
O8 Zn2 N4 C27 -3.0(6) . . . .
O10 Zn2 N4 C27 -111.3(5) . . . .
O4 Zn2 N4 C27 151.0(5) 2_646 . . .
O3 Zn2 N4 C27 126.0(5) 2_646 . . .
C44 Zn2 N4 C27 143.7(5) 2_646 . . .
O7 Zn2 N4 C27 52.0(5) . . . .
O9 Zn1 O5 C45 164.4(5) . . . .
N1 Zn1 O5 C45 -94.0(5) . . . .
O2 Zn1 O5 C45 18.1(7) 2_667 . . .
O1 Zn1 O5 C45 70.0(5) 2_667 . . .
C22 Zn1 O5 C45 53.8(6) 2_667 . . .
O8 Zn2 O7 C52 -4.6(4) . . . .
O10 Zn2 O7 C52 18.3(8) . . . .
N4 Zn2 O7 C52 -109.7(4) . . . .
O4 Zn2 O7 C52 159.2(4) 2_646 . . .
O3 Zn2 O7 C52 101.0(4) 2_646 . . .
C44 Zn2 O7 C52 129.9(5) 2_646 . . .
O10 Zn2 O8 C52 -167.3(5) . . . .
N4 Zn2 O8 C52 85.2(5) . . . .
O4 Zn2 O8 C52 -30.0(7) 2_646 . . .
O3 Zn2 O8 C52 -70.3(5) 2_646 . . .
C44 Zn2 O8 C52 -58.5(5) 2_646 . . .
O7 Zn2 O8 C52 4.5(4) . . . .
C5 N1 C1 C2 0.9(11) . . . .
Zn1 N1 C1 C2 -176.0(6) . . . .
N1 C1 C2 C3 -0.5(12) . . . .
C1 C2 C3 C4 0.0(12) . . . .
C2 C3 C4 C5 0.0(11) . . . .
C2 C3 C4 C6 178.0(7) . . . .
C1 N1 C5 C4 -0.9(11) . . . .
Zn1 N1 C5 C4 175.8(5) . . . .
C3 C4 C5 N1 0.4(11) . . . .
C6 C4 C5 N1 -177.6(7) . . . .
C10 N2 C6 C7 0.5(10) . . . .
C10 N2 C6 C4 178.5(7) . . . .
C5 C4 C6 N2 -21.3(10) . . . .
C3 C4 C6 N2 160.9(7) . . . .
C5 C4 C6 C7 156.7(7) . . . .
C3 C4 C6 C7 -21.2(11) . . . .
N2 C6 C7 C8 -3.3(11) . . . .
C4 C6 C7 C8 178.8(7) . . . .
C6 C7 C8 C9 2.7(11) . . . .
C6 C7 C8 C16 -179.0(7) . . . .
C7 C8 C9 C10 0.4(11) . . . .
C16 C8 C9 C10 -177.8(7) . . . .
C6 N2 C10 C9 2.6(11) . . . .
C6 N2 C10 C12 -178.5(6) . . . .
C8 C9 C10 N2 -3.2(11) . . . .
C8 C9 C10 C12 178.1(7) . . . .
C15 N3 C11 C12 -0.2(12) . . . .
N3 C11 C12 C13 0.0(12) . . . .
N3 C11 C12 C10 -177.8(7) . . . .
N2 C10 C12 C13 17.0(11) . . . .
C9 C10 C12 C13 -164.2(7) . . . .
N2 C10 C12 C11 -165.4(7) . . . .
C9 C10 C12 C11 13.4(12) . . . .
C11 C12 C13 C14 -0.4(11) . . . .
C10 C12 C13 C14 177.4(7) . . . .
C12 C13 C14 C15 1.0(13) . . . .
C11 N3 C15 C14 0.8(13) . . . .
C13 C14 C15 N3 -1.2(14) . . . .
C7 C8 C16 C17 27.4(11) . . . .
C9 C8 C16 C17 -154.5(7) . . . .
C7 C8 C16 C21 -154.3(7) . . . .
C9 C8 C16 C21 23.8(11) . . . .
C21 C16 C17 C18 1.4(12) . . . .
C8 C16 C17 C18 179.8(8) . . . .
C16 C17 C18 C19 -2.0(13) . . . .
C17 C18 C19 C20 1.8(13) . . . .
C18 C19 C20 C21 -1.1(12) . . . .
C18 C19 C20 C22 176.5(7) . . . .
C19 C20 C21 C16 0.5(12) . . . .
C22 C20 C21 C16 -177.0(7) . . . .
C17 C16 C21 C20 -0.7(11) . . . .
C8 C16 C21 C20 -179.1(7) . . . .
Zn1 O1 C22 O2 7.2(8) 2_647 . . .
Zn1 O1 C22 C20 -173.5(7) 2_647 . . .
Zn1 O2 C22 O1 -7.7(8) 2_647 . . .
Zn1 O2 C22 C20 173.0(6) 2_647 . . .
C19 C20 C22 O1 1.3(12) . . . .
C21 C20 C22 O1 178.9(7) . . . .
C19 C20 C22 O2 -179.4(7) . . . .
C21 C20 C22 O2 -1.8(11) . . . .
C19 C20 C22 Zn1 -126(5) . . . 2_647
C21 C20 C22 Zn1 51(5) . . . 2_647
C27 N4 C23 C24 0.3(11) . . . .
Zn2 N4 C23 C24 172.2(6) . . . .
N4 C23 C24 C25 0.3(12) . . . .
C23 C24 C25 C26 -0.5(12) . . . .
C24 C25 C26 C27 0.1(11) . . . .
C24 C25 C26 C28 -177.8(7) . . . .
C23 N4 C27 C26 -0.8(10) . . . .
Zn2 N4 C27 C26 -172.5(5) . . . .
C25 C26 C27 N4 0.6(10) . . . .
C28 C26 C27 N4 178.5(6) . . . .
C32 N5 C28 C29 -1.9(10) . . . .
C32 N5 C28 C26 -179.3(6) . . . .
C25 C26 C28 N5 -169.2(7) . . . .
C27 C26 C28 N5 13.0(10) . . . .
C25 C26 C28 C29 13.3(11) . . . .
C27 C26 C28 C29 -164.4(7) . . . .
N5 C28 C29 C30 3.4(11) . . . .
C26 C28 C29 C30 -179.4(6) . . . .
C28 C29 C30 C31 -2.0(10) . . . .
C28 C29 C30 C38 178.9(6) . . . .
C29 C30 C31 C32 -0.6(10) . . . .
C38 C30 C31 C32 178.5(7) . . . .
C28 N5 C32 C31 -0.8(10) . . . .
C28 N5 C32 C34 178.9(6) . . . .
C30 C31 C32 N5 2.1(11) . . . .
C30 C31 C32 C34 -177.6(7) . . . .
C37 N6 C33 C34 1.1(11) . . . .
N6 C33 C34 C35 -0.1(12) . . . .
N6 C33 C34 C32 179.6(7) . . . .
N5 C32 C34 C35 -24.2(10) . . . .
C31 C32 C34 C35 155.6(7) . . . .
N5 C32 C34 C33 156.1(7) . . . .
C31 C32 C34 C33 -24.1(11) . . . .
C33 C34 C35 C36 -0.9(11) . . . .
C32 C34 C35 C36 179.4(7) . . . .
C34 C35 C36 C37 0.9(12) . . . .
C33 N6 C37 C36 -1.2(12) . . . .
C35 C36 C37 N6 0.2(13) . . . .
C31 C30 C38 C43 -29.3(11) . . . .
C29 C30 C38 C43 149.8(7) . . . .
C31 C30 C38 C39 151.6(7) . . . .
C29 C30 C38 C39 -29.3(10) . . . .
C43 C38 C39 C40 2.4(11) . . . .
C30 C38 C39 C40 -178.5(7) . . . .
C38 C39 C40 C41 -2.3(12) . . . .
C39 C40 C41 C42 0.2(12) . . . .
C40 C41 C42 C43 1.7(11) . . . .
C40 C41 C42 C44 -175.9(7) . . . .
C39 C38 C43 C42 -0.4(11) . . . .
C30 C38 C43 C42 -179.5(7) . . . .
C41 C42 C43 C38 -1.6(11) . . . .
C44 C42 C43 C38 176.0(7) . . . .
Zn2 O4 C44 O3 3.8(8) 2_666 . . .
Zn2 O4 C44 C42 -176.1(6) 2_666 . . .
Zn2 O3 C44 O4 -3.7(7) 2_666 . . .
Zn2 O3 C44 C42 176.2(6) 2_666 . . .
C41 C42 C44 O4 174.4(7) . . . .
C43 C42 C44 O4 -3.2(11) . . . .
C41 C42 C44 O3 -5.5(11) . . . .
C43 C42 C44 O3 176.8(7) . . . .
C41 C42 C44 Zn2 100(10) . . . 2_666
C43 C42 C44 Zn2 -78(10) . . . 2_666
Zn1 O5 C45 O6 6.8(9) . . . .
Zn1 O5 C45 C46 -171.7(5) . . . .
O6 C45 C46 C47 4.3(11) . . . .
O5 C45 C46 C47 -177.2(7) . . . .
O6 C45 C46 C51 -174.1(7) . . . .
O5 C45 C46 C51 4.4(11) . . . .
C51 C46 C47 C48 1.5(11) . . . .
C45 C46 C47 C48 -177.0(7) . . . .
C46 C47 C48 C49 -0.6(12) . . . .
C47 C48 C49 C50 -1.0(11) . . . .
C47 C48 C49 C52 -178.4(7) . . . .
C48 C49 C50 C51 1.6(11) . . . .
C52 C49 C50 C51 178.9(7) . . . .
C49 C50 C51 C46 -0.6(12) . . . .
C47 C46 C51 C50 -0.9(11) . . . .
C45 C46 C51 C50 177.6(7) . . . .
Zn2 O7 C52 O8 7.0(6) . . . .
Zn2 O7 C52 C49 -173.4(7) . . . .
Zn2 O8 C52 O7 -9.1(8) . . . .
Zn2 O8 C52 C49 171.3(5) . . . .
C50 C49 C52 O7 1.6(11) . . . .
C48 C49 C52 O7 179.0(7) . . . .
C50 C49 C52 O8 -178.8(7) . . . .
C48 C49 C52 O8 -1.4(10) . . . .
